data_4318525
loop_
_publ_author_name
'Magdalena M. Makowska-Grzyska'
'Peter C. Jeppson'
'Russell A. Allred'
'Atta M. Arif'
'Lisa M. Berreau'

_publ_section_title
;
 Modeling Substrate- and Inhibitor-Bound Forms of Liver Alcohol
 Dehydrogenase: Chemistry of Mononuclear Nitrogen/Sulfur-Ligated Zinc
 Alcohol, Formamide, and Sulfoxide Complexes
;
_journal_name_full 'Inorganic Chemistry'
_journal_page_first 4872
_journal_page_last 4887
_journal_paper_doi 10.1021/ic0255609
_journal_volume 41
_journal_year 2002
_chemical_formula_sum 'C15 H27 Cl2 N3 O9 S2 Zn'
_chemical_formula_weight 593.79
_chemical_name_systematic
;
 ?
;
_space_group_IT_number 14
_symmetry_cell_setting monoclinic
_symmetry_space_group_name_Hall '-P 2ybc'
_symmetry_space_group_name_H-M 'P 1 21/c 1'
_atom_sites_solution_hydrogens geom
_atom_sites_solution_primary direct
_atom_sites_solution_secondary difmap
_audit_conform_dict_location ftp://ftp.iucr.org/cifdics/cif_core.dic
_audit_conform_dict_name cif_core.dic
_audit_conform_dict_version 2.1
_audit_creation_date 2000-11-09T16:25:32-00:00
_audit_creation_method 'WinGX routine CIF_UPDATE'
_cell_angle_alpha 90
_cell_angle_beta 104.2786(11)
_cell_angle_gamma 90
_cell_formula_units_Z 4
_cell_length_a 9.5672(2)
_cell_length_b 21.1583(4)
_cell_length_c 12.2516(2)
_cell_measurement_reflns_used 24148
_cell_measurement_temperature 200.0(10)
_cell_measurement_theta_max 27.48
_cell_measurement_theta_min 1.02
_cell_volume 2403.43(8)
_computing_cell_refinement DENZO-SMN
_computing_data_collection 'Nonius COLLECT'
_computing_data_reduction DENZO-SMN
_computing_molecular_graphics 'WinGx, Ortep3'
_computing_structure_refinement 'SHELXL-97 (Sheldrick, 1997)'
_computing_structure_solution SIR97
_diffrn_ambient_temperature 200.0(10)
_diffrn_measured_fraction_theta_full 0.981
_diffrn_measured_fraction_theta_max 0.981
_diffrn_measurement_device_type 'Nonius KappaCCD Diffractometer'
_diffrn_measurement_method 'Phi plus Omega scan'
_diffrn_radiation_monochromator graphite
_diffrn_radiation_type MoK\a
_diffrn_radiation_wavelength 0.71073
_diffrn_reflns_av_R_equivalents 0.0188
_diffrn_reflns_av_unetI/netI 0.0307
_diffrn_reflns_limit_h_max 12
_diffrn_reflns_limit_h_min -12
_diffrn_reflns_limit_k_max 24
_diffrn_reflns_limit_k_min -27
_diffrn_reflns_limit_l_max 15
_diffrn_reflns_limit_l_min -15
_diffrn_reflns_number 9320
_diffrn_reflns_theta_full 27.5
_diffrn_reflns_theta_max 27.5
_diffrn_reflns_theta_min 2.2
_diffrn_standards_decay_% <2.0
_exptl_absorpt_coefficient_mu 1.468
_exptl_absorpt_correction_T_max 0.7578
_exptl_absorpt_correction_T_min 0.6054
_exptl_absorpt_correction_type multi-scan
_exptl_absorpt_process_details 'DENZO-SMN (Otwinowski & Minor 1997)'
_exptl_crystal_colour orange
_exptl_crystal_density_diffrn 1.641
_exptl_crystal_density_method 'not measured'
_exptl_crystal_description prism
_exptl_crystal_F_000 1224
_exptl_crystal_size_max 0.38
_exptl_crystal_size_mid 0.33
_exptl_crystal_size_min 0.2
_refine_diff_density_max 0.851
_refine_diff_density_min -0.573
_refine_diff_density_rms 0.068
_refine_ls_extinction_coef 0.0022(5)
_refine_ls_extinction_expression Fc^*^=kFc[1+0.001xFc^2^\l^3^/sin(2\q)]^-1/4^
_refine_ls_extinction_method SHELXL
_refine_ls_goodness_of_fit_ref 1.038
_refine_ls_hydrogen_treatment mixed
_refine_ls_matrix_type full
_refine_ls_number_parameters 304
_refine_ls_number_reflns 5422
_refine_ls_number_restraints 0
_refine_ls_restrained_S_all 1.038
_refine_ls_R_factor_all 0.0441
_refine_ls_R_factor_gt 0.0363
_refine_ls_shift/su_max 0
_refine_ls_shift/su_mean 0
_refine_ls_structure_factor_coef Fsqd
_refine_ls_weighting_details 'calc w=1/[\s^2^(Fo^2^)+(0.0327P)^2^+2.7279P] where P=(Fo^2^+2Fc^2^)/3'
_refine_ls_weighting_scheme calc
_refine_ls_wR_factor_gt 0.0856
_refine_ls_wR_factor_ref 0.0899
_reflns_number_gt 4696
_reflns_number_total 5422
_reflns_threshold_expression >2sigma(I)
_cod_data_source_file ic0255609_s2_3.cif
_cod_data_source_block shelxl
_cod_depositor_comments
;
The following automatic conversions were performed:

'_exptl_absorpt_correction_type' value 'Multi-scan' changed to
'multi-scan' according to the built-in table from CIF Core dictionary
named 'cif_core.dic' version 2.4.1 from 2010-06-29.

Automatic conversion script
Id: cif_fix_values 1646 2011-03-28 12:23:43Z adriana 
;
_cod_original_cell_volume 2403.42(8)
_cod_original_sg_symbol_H-M 'P 21/c'
_cod_database_code 4318525

loop_
_symmetry_equiv_pos_as_xyz
'x, y, z'
'-x, y+1/2, -z+1/2'
'-x, -y, -z'
'x, -y-1/2, z-1/2'

loop_
_atom_site_label
_atom_site_type_symbol
_atom_site_fract_x
_atom_site_fract_y
_atom_site_fract_z
_atom_site_U_iso_or_equiv
_atom_site_adp_type
_atom_site_occupancy
_atom_site_symmetry_multiplicity
_atom_site_calc_flag
_atom_site_refinement_flags
_atom_site_disorder_assembly
_atom_site_disorder_group
Zn1 Zn 0.25511(3) 0.051735(12) 0.25994(2) 0.02704(10) Uani 1 1 d . . .
Cl1 Cl 0.66618(6) 0.17022(3) 0.07207(5) 0.03382(15) Uani 1 1 d . . .
Cl2 Cl 0.1647(3) 0.13707(10) 0.6722(3) 0.0366(5) Uani 0.775(11) 1 d P . .
Cl2' Cl 0.2034(9) 0.1261(3) 0.7041(7) 0.0342(12) Uiso 0.225(11) 1 d P A 2
S1 S 0.04447(6) 0.05456(3) 0.33317(5) 0.03197(14) Uani 1 1 d . . .
S2 S 0.19551(7) 0.06814(3) 0.05628(5) 0.03837(16) Uani 1 1 d . . .
O1 O 0.2923(2) -0.04191(8) 0.24976(17) 0.0419(4) Uani 1 1 d . . .
O2 O 0.6602(2) 0.15402(11) 0.18460(16) 0.0529(5) Uani 1 1 d . . .
O3 O 0.6781(3) 0.11408(10) 0.00986(18) 0.0578(6) Uani 1 1 d . . .
O4 O 0.5373(2) 0.20353(10) 0.01784(17) 0.0505(5) Uani 1 1 d . . .
O5 O 0.7883(2) 0.21013(12) 0.07633(19) 0.0617(6) Uani 1 1 d . . .
O6 O 0.0624(3) 0.09097(16) 0.6609(3) 0.1083(12) Uani 1 1 d . A .
O7 O 0.2257(4) 0.1586(2) 0.7852(2) 0.1150(13) Uani 1 1 d . A .
O8 O 0.2700(3) 0.1235(2) 0.6156(2) 0.1051(12) Uani 1 1 d . A .
O9 O 0.0856(4) 0.18964(14) 0.6160(3) 0.0722(13) Uani 0.765(7) 1 d P A 1
O9' O 0.2916(13) 0.0768(6) 0.7556(9) 0.071(4) Uiso 0.235(7) 1 d P A 2
N1 N 0.4599(2) 0.06830(9) 0.35425(16) 0.0293(4) Uani 1 1 d . . .
N2 N 0.25055(19) 0.15522(9) 0.26853(15) 0.0256(4) Uani 1 1 d . . .
N3 N 0.2489(2) -0.14640(9) 0.22316(17) 0.0306(4) Uani 1 1 d . . .
C1 C 0.5679(3) 0.02575(13) 0.3742(2) 0.0370(5) Uani 1 1 d . . .
H1 H 0.5488 -0.016 0.3458 0.044 Uiso 1 1 calc R . .
C2 C 0.7056(3) 0.04095(14) 0.4347(2) 0.0422(6) Uani 1 1 d . . .
H2 H 0.7802 0.0102 0.448 0.051 Uiso 1 1 calc R . .
C3 C 0.7330(3) 0.10150(15) 0.4754(2) 0.0432(7) Uani 1 1 d . . .
H3 H 0.8266 0.1129 0.5178 0.052 Uiso 1 1 calc R . .
C4 C 0.6227(3) 0.14560(14) 0.4539(2) 0.0374(6) Uani 1 1 d . . .
H4 H 0.6402 0.1878 0.4802 0.045 Uiso 1 1 calc R . .
C5 C 0.4867(2) 0.12737(11) 0.39346(18) 0.0284(5) Uani 1 1 d . . .
C6 C 0.3595(3) 0.17218(11) 0.3724(2) 0.0321(5) Uani 1 1 d . . .
H6A H 0.3149 0.1708 0.4372 0.039 Uiso 1 1 calc R . .
H6B H 0.3935 0.2159 0.3657 0.039 Uiso 1 1 calc R . .
C7 C 0.1051(2) 0.17798(11) 0.2709(2) 0.0319(5) Uani 1 1 d . . .
H7A H 0.0414 0.1758 0.1938 0.038 Uiso 1 1 calc R . .
H7B H 0.1116 0.2228 0.2948 0.038 Uiso 1 1 calc R . .
C8 C 0.0381(3) 0.13974(12) 0.3501(2) 0.0358(5) Uani 1 1 d . . .
H8A H -0.0639 0.1527 0.3385 0.043 Uiso 1 1 calc R . .
H8B H 0.0884 0.1505 0.4286 0.043 Uiso 1 1 calc R . .
C9 C -0.0950(3) 0.04203(14) 0.2055(2) 0.0418(6) Uani 1 1 d . . .
H9A H -0.1893 0.0516 0.2195 0.063 Uiso 1 1 calc R . .
H9B H -0.0932 -0.0021 0.1818 0.063 Uiso 1 1 calc R . .
H9C H -0.0781 0.0698 0.146 0.063 Uiso 1 1 calc R . .
C10 C 0.2973(3) 0.17969(11) 0.1697(2) 0.0326(5) Uani 1 1 d . . .
H10A H 0.3998 0.1684 0.1778 0.039 Uiso 1 1 calc R . .
H10B H 0.29 0.2264 0.1686 0.039 Uiso 1 1 calc R . .
C11 C 0.2085(3) 0.15383(13) 0.0590(2) 0.0405(6) Uani 1 1 d . . .
H11A H 0.252 0.1678 -0.0023 0.049 Uiso 1 1 calc R . .
H11B H 0.1101 0.1719 0.0441 0.049 Uiso 1 1 calc R . .
C12 C 0.3642(3) 0.04571(14) 0.0263(3) 0.0524(8) Uani 1 1 d . . .
H12A H 0.3686 0.0628 -0.0472 0.079 Uiso 1 1 calc R . .
H12B H 0.3712 -0.0005 0.025 0.079 Uiso 1 1 calc R . .
H12C H 0.4445 0.0627 0.0848 0.079 Uiso 1 1 calc R . .
C13 C 0.2077(3) -0.08751(12) 0.2207(2) 0.0347(5) Uani 1 1 d . . .
H13 H 0.1076 -0.0787 0.1954 0.042 Uiso 1 1 calc R . .
C14 C 0.4007(3) -0.16368(13) 0.2568(2) 0.0410(6) Uani 1 1 d . . .
H14A H 0.4361 -0.1718 0.1895 0.062 Uiso 1 1 calc R . .
H14B H 0.4123 -0.2018 0.3035 0.062 Uiso 1 1 calc R . .
H14C H 0.4561 -0.129 0.3 0.062 Uiso 1 1 calc R . .
C15 C 0.1444(3) -0.19705(13) 0.1860(3) 0.0446(6) Uani 1 1 d . . .
H15A H 0.0467 -0.1794 0.1676 0.067 Uiso 1 1 calc R . .
H15B H 0.1536 -0.2283 0.2463 0.067 Uiso 1 1 calc R . .
H15C H 0.1628 -0.2174 0.119 0.067 Uiso 1 1 calc R . .

loop_
_atom_site_aniso_label
_atom_site_aniso_U_11
_atom_site_aniso_U_22
_atom_site_aniso_U_33
_atom_site_aniso_U_23
_atom_site_aniso_U_13
_atom_site_aniso_U_12
Zn1 0.02271(15) 0.02478(15) 0.03226(16) -0.00082(10) 0.00419(10) 0.00149(10)
Cl1 0.0325(3) 0.0371(3) 0.0305(3) 0.0026(2) 0.0052(2) 0.0048(2)
Cl2 0.0343(8) 0.0401(6) 0.0364(9) -0.0005(6) 0.0108(7) -0.0029(5)
S1 0.0246(3) 0.0366(3) 0.0345(3) 0.0063(2) 0.0067(2) 0.0014(2)
S2 0.0369(3) 0.0479(4) 0.0306(3) -0.0094(3) 0.0088(2) -0.0040(3)
O1 0.0354(9) 0.0265(9) 0.0629(13) -0.0038(8) 0.0101(8) 0.0001(7)
O2 0.0580(13) 0.0701(14) 0.0334(10) 0.0130(9) 0.0167(9) 0.0215(11)
O3 0.0839(16) 0.0435(11) 0.0429(11) -0.0052(9) 0.0095(11) 0.0140(11)
O4 0.0394(11) 0.0555(12) 0.0522(12) 0.0167(9) 0.0028(9) 0.0131(9)
O5 0.0403(11) 0.0823(17) 0.0612(14) -0.0025(12) 0.0102(10) -0.0185(11)
O6 0.0655(19) 0.098(2) 0.159(3) 0.029(2) 0.023(2) -0.0318(17)
O7 0.125(3) 0.169(4) 0.0363(14) -0.0132(18) -0.0081(15) 0.029(3)
O8 0.0453(14) 0.215(4) 0.0586(16) 0.003(2) 0.0200(12) 0.0033(19)
O9 0.101(3) 0.0456(18) 0.057(2) -0.0057(14) -0.0043(17) 0.0191(17)
N1 0.0234(9) 0.0315(10) 0.0315(10) 0.0022(8) 0.0039(7) 0.0019(8)
N2 0.0241(9) 0.0259(9) 0.0270(9) -0.0005(7) 0.0070(7) 0.0027(7)
N3 0.0311(10) 0.0272(10) 0.0349(10) 0.0016(8) 0.0111(8) -0.0011(8)
C1 0.0278(12) 0.0389(13) 0.0426(14) 0.0054(11) 0.0053(10) 0.0062(10)
C2 0.0268(12) 0.0588(17) 0.0396(14) 0.0119(12) 0.0054(10) 0.0096(12)
C3 0.0249(12) 0.073(2) 0.0297(13) 0.0020(12) 0.0024(9) -0.0042(12)
C4 0.0311(12) 0.0518(15) 0.0290(12) -0.0075(11) 0.0070(9) -0.0093(11)
C5 0.0265(11) 0.0364(12) 0.0227(11) -0.0013(9) 0.0066(8) -0.0026(9)
C6 0.0306(12) 0.0321(12) 0.0332(12) -0.0081(9) 0.0071(9) -0.0020(10)
C7 0.0276(11) 0.0291(12) 0.0405(13) 0.0003(10) 0.0110(9) 0.0073(9)
C8 0.0314(12) 0.0403(14) 0.0387(13) -0.0041(10) 0.0146(10) 0.0038(10)
C9 0.0278(12) 0.0462(15) 0.0468(15) -0.0031(12) 0.0003(11) 0.0024(11)
C10 0.0376(13) 0.0278(11) 0.0360(13) 0.0056(9) 0.0162(10) 0.0045(10)
C11 0.0459(15) 0.0463(15) 0.0302(13) 0.0090(11) 0.0109(11) 0.0110(12)
C12 0.0538(18) 0.0465(17) 0.066(2) -0.0160(14) 0.0317(15) -0.0006(14)
C13 0.0300(12) 0.0315(12) 0.0437(14) 0.0008(10) 0.0109(10) 0.0012(10)
C14 0.0346(13) 0.0379(14) 0.0501(16) 0.0045(11) 0.0095(11) 0.0080(11)
C15 0.0451(15) 0.0363(14) 0.0523(17) 0.0014(12) 0.0119(12) -0.0106(12)

loop_
_atom_type_symbol
_atom_type_description
_atom_type_scat_dispersion_real
_atom_type_scat_dispersion_imag
_atom_type_scat_source
C C 0.0033 0.0016 'International Tables Vol C Tables 4.2.6.8 and 6.1.1.4'
H H 0 0 'International Tables Vol C Tables 4.2.6.8 and 6.1.1.4'
N N 0.0061 0.0033 'International Tables Vol C Tables 4.2.6.8 and 6.1.1.4'
O O 0.0106 0.006 'International Tables Vol C Tables 4.2.6.8 and 6.1.1.4'
S S 0.1246 0.1234 'International Tables Vol C Tables 4.2.6.8 and 6.1.1.4'
Cl Cl 0.1484 0.1585 'International Tables Vol C Tables 4.2.6.8 and 6.1.1.4'
Zn Zn 0.2839 1.4301 'International Tables Vol C Tables 4.2.6.8 and 6.1.1.4'

loop_
_geom_angle_atom_site_label_1
_geom_angle_atom_site_label_2
_geom_angle_atom_site_label_3
_geom_angle
_geom_angle_site_symmetry_1
_geom_angle_site_symmetry_3
_geom_angle_publ_flag
O1 Zn1 N1 92.53(8) . . ?
O1 Zn1 N2 170.76(7) . . ?
N1 Zn1 N2 80.18(7) . . ?
O1 Zn1 S1 102.96(6) . . ?
N1 Zn1 S1 124.08(6) . . ?
N2 Zn1 S1 85.91(5) . . ?
O1 Zn1 S2 94.38(6) . . ?
N1 Zn1 S2 120.17(6) . . ?
N2 Zn1 S2 84.54(5) . . ?
S1 Zn1 S2 111.85(2) . . ?
O3 Cl1 O5 109.70(15) . . ?
O3 Cl1 O4 109.51(13) . . ?
O5 Cl1 O4 109.14(14) . . ?
O3 Cl1 O2 109.92(13) . . ?
O5 Cl1 O2 109.33(14) . . ?
O4 Cl1 O2 109.22(12) . . ?
Cl2' Cl2 O6 96.8(5) . . ?
Cl2' Cl2 O8 79.2(5) . . ?
O6 Cl2 O8 113.1(2) . . ?
Cl2' Cl2 O9 154.6(5) . . ?
O6 Cl2 O9 103.1(3) . . ?
O8 Cl2 O9 106.5(3) . . ?
Cl2' Cl2 O7 51.3(5) . . ?
O6 Cl2 O7 115.8(3) . . ?
O8 Cl2 O7 112.0(3) . . ?
O9 Cl2 O7 105.0(2) . . ?
Cl2' Cl2 O9' 17.7(6) . . ?
O6 Cl2 O9' 85.5(4) . . ?
O8 Cl2 O9' 71.3(4) . . ?
O9 Cl2 O9' 171.1(4) . . ?
O7 Cl2 O9' 68.7(4) . . ?
Cl2 Cl2' O7 108.6(7) . . ?
Cl2 Cl2' O8 79.1(6) . . ?
O7 Cl2' O8 131.1(4) . . ?
Cl2 Cl2' O9' 155.8(8) . . ?
O7 Cl2' O9' 95.2(9) . . ?
O8 Cl2' O9' 88.9(6) . . ?
Cl2 Cl2' O6 63.3(6) . . ?
O7 Cl2' O6 122.5(4) . . ?
O8 Cl2' O6 104.4(5) . . ?
O9' Cl2' O6 100.3(6) . . ?
C9 S1 C8 101.88(13) . . ?
C9 S1 Zn1 100.45(10) . . ?
C8 S1 Zn1 97.00(8) . . ?
C12 S2 C11 101.86(14) . . ?
C12 S2 Zn1 100.10(12) . . ?
C11 S2 Zn1 97.21(8) . . ?
C13 O1 Zn1 131.34(17) . . ?
Cl2 O6 Cl2' 19.9(2) . . ?
Cl2' O7 Cl2 20.1(4) . . ?
Cl2 O8 Cl2' 21.7(3) . . ?
Cl2' O9' Cl2 6.5(3) . . ?
C5 N1 C1 119.2(2) . . ?
C5 N1 Zn1 115.72(15) . . ?
C1 N1 Zn1 125.00(17) . . ?
C6 N2 C7 111.82(18) . . ?
C6 N2 C10 109.12(18) . . ?
C7 N2 C10 112.13(18) . . ?
C6 N2 Zn1 105.42(13) . . ?
C7 N2 Zn1 110.84(14) . . ?
C10 N2 Zn1 107.20(13) . . ?
C13 N3 C14 121.4(2) . . ?
C13 N3 C15 121.0(2) . . ?
C14 N3 C15 117.6(2) . . ?
N1 C1 C2 122.0(3) . . ?
C3 C2 C1 118.8(2) . . ?
C2 C3 C4 119.4(2) . . ?
C3 C4 C5 119.1(2) . . ?
N1 C5 C4 121.5(2) . . ?
N1 C5 C6 116.62(19) . . ?
C4 C5 C6 121.8(2) . . ?
N2 C6 C5 111.21(18) . . ?
N2 C7 C8 112.66(19) . . ?
C7 C8 S1 115.09(17) . . ?
N2 C10 C11 112.9(2) . . ?
C10 C11 S2 113.41(17) . . ?
O1 C13 N3 123.9(2) . . ?

loop_
_geom_bond_atom_site_label_1
_geom_bond_atom_site_label_2
_geom_bond_distance
_geom_bond_site_symmetry_2
_geom_bond_publ_flag
Zn1 O1 2.0225(17) . ?
Zn1 N1 2.0445(19) . ?
Zn1 N2 2.1931(19) . ?
Zn1 S1 2.4003(6) . ?
Zn1 S2 2.4433(7) . ?
Cl1 O3 1.431(2) . ?
Cl1 O5 1.432(2) . ?
Cl1 O4 1.4336(19) . ?
Cl1 O2 1.4353(19) . ?
Cl2 Cl2' 0.521(7) . ?
Cl2 O6 1.365(3) . ?
Cl2 O8 1.387(3) . ?
Cl2 O9 1.424(5) . ?
Cl2 O7 1.437(4) . ?
Cl2 O9' 1.879(12) . ?
Cl2' O7 1.183(6) . ?
Cl2' O8 1.387(5) . ?
Cl2' O9' 1.392(15) . ?
Cl2' O6 1.517(7) . ?
S1 C9 1.808(3) . ?
S1 C8 1.817(3) . ?
S2 C12 1.805(3) . ?
S2 C11 1.817(3) . ?
O1 C13 1.253(3) . ?
N1 C5 1.341(3) . ?
N1 C1 1.347(3) . ?
N2 C6 1.476(3) . ?
N2 C7 1.480(3) . ?
N2 C10 1.483(3) . ?
N3 C13 1.305(3) . ?
N3 C14 1.455(3) . ?
N3 C15 1.460(3) . ?
C1 C2 1.381(4) . ?
C2 C3 1.376(4) . ?
C3 C4 1.384(4) . ?
C4 C5 1.384(3) . ?
C5 C6 1.514(3) . ?
C7 C8 1.521(3) . ?
C10 C11 1.515(4) . ?

loop_
_geom_torsion_atom_site_label_1
_geom_torsion_atom_site_label_2
_geom_torsion_atom_site_label_3
_geom_torsion_atom_site_label_4
_geom_torsion
_geom_torsion_site_symmetry_1
_geom_torsion_site_symmetry_2
_geom_torsion_site_symmetry_3
_geom_torsion_site_symmetry_4
_geom_torsion_publ_flag
O6 Cl2 Cl2' O7 -117.8(4) . . . . ?
O8 Cl2 Cl2' O7 129.9(5) . . . . ?
O9 Cl2 Cl2' O7 23.9(15) . . . . ?
O9' Cl2 Cl2' O7 -168(2) . . . . ?
O6 Cl2 Cl2' O8 112.3(3) . . . . ?
O9 Cl2 Cl2' O8 -106.0(11) . . . . ?
O7 Cl2 Cl2' O8 -129.9(5) . . . . ?
O9' Cl2 Cl2' O8 61.6(18) . . . . ?
O6 Cl2 Cl2' O9' 50.7(19) . . . . ?
O8 Cl2 Cl2' O9' -61.6(18) . . . . ?
O9 Cl2 Cl2' O9' -167.6(13) . . . . ?
O7 Cl2 Cl2' O9' 168(2) . . . . ?
O8 Cl2 Cl2' O6 -112.3(3) . . . . ?
O9 Cl2 Cl2' O6 141.7(12) . . . . ?
O7 Cl2 Cl2' O6 117.8(4) . . . . ?
O9' Cl2 Cl2' O6 -50.7(19) . . . . ?
O1 Zn1 S1 C9 -81.95(11) . . . . ?
N1 Zn1 S1 C9 175.91(12) . . . . ?
N2 Zn1 S1 C9 100.68(11) . . . . ?
S2 Zn1 S1 C9 18.24(10) . . . . ?
O1 Zn1 S1 C8 174.55(10) . . . . ?
N1 Zn1 S1 C8 72.41(11) . . . . ?
N2 Zn1 S1 C8 -2.83(10) . . . . ?
S2 Zn1 S1 C8 -85.27(9) . . . . ?
O1 Zn1 S2 C12 -61.83(12) . . . . ?
N1 Zn1 S2 C12 33.66(12) . . . . ?
N2 Zn1 S2 C12 108.95(11) . . . . ?
S1 Zn1 S2 C12 -167.68(10) . . . . ?
O1 Zn1 S2 C11 -165.31(11) . . . . ?
N1 Zn1 S2 C11 -69.82(11) . . . . ?
N2 Zn1 S2 C11 5.48(10) . . . . ?
S1 Zn1 S2 C11 88.84(9) . . . . ?
N1 Zn1 O1 C13 165.2(2) . . . . ?
N2 Zn1 O1 C13 -157.2(4) . . . . ?
S1 Zn1 O1 C13 39.3(2) . . . . ?
S2 Zn1 O1 C13 -74.3(2) . . . . ?
O8 Cl2 O6 Cl2' 81.2(6) . . . . ?
O9 Cl2 O6 Cl2' -164.2(5) . . . . ?
O7 Cl2 O6 Cl2' -50.1(5) . . . . ?
O9' Cl2 O6 Cl2' 13.6(6) . . . . ?
O7 Cl2' O6 Cl2 95.8(10) . . . . ?
O8 Cl2' O6 Cl2 -69.7(7) . . . . ?
O9' Cl2' O6 Cl2 -161.2(8) . . . . ?
O8 Cl2' O7 Cl2 91.6(12) . . . . ?
O9' Cl2' O7 Cl2 -175.3(9) . . . . ?
O6 Cl2' O7 Cl2 -69.6(9) . . . . ?
O6 Cl2 O7 Cl2' 77.4(7) . . . . ?
O8 Cl2 O7 Cl2' -54.4(6) . . . . ?
O9 Cl2 O7 Cl2' -169.6(6) . . . . ?
O9' Cl2 O7 Cl2' 3.7(7) . . . . ?
O6 Cl2 O8 Cl2' -92.9(6) . . . . ?
O9 Cl2 O8 Cl2' 154.6(5) . . . . ?
O7 Cl2 O8 Cl2' 40.2(5) . . . . ?
O9' Cl2 O8 Cl2' -16.4(6) . . . . ?
O7 Cl2' O8 Cl2 -105.2(12) . . . . ?
O9' Cl2' O8 Cl2 158.8(8) . . . . ?
O6 Cl2' O8 Cl2 58.5(6) . . . . ?
O7 Cl2' O9' Cl2 169(2) . . . . ?
O8 Cl2' O9' Cl2 -59.8(18) . . . . ?
O6 Cl2' O9' Cl2 44.6(17) . . . . ?
O6 Cl2 O9' Cl2' -129.6(19) . . . . ?
O8 Cl2 O9' Cl2' 114.2(19) . . . . ?
O9 Cl2 O9' Cl2' 37(4) . . . . ?
O7 Cl2 O9' Cl2' -9.6(18) . . . . ?
O1 Zn1 N1 C5 -174.09(17) . . . . ?
N2 Zn1 N1 C5 11.62(16) . . . . ?
S1 Zn1 N1 C5 -66.58(17) . . . . ?
S2 Zn1 N1 C5 89.36(16) . . . . ?
O1 Zn1 N1 C1 9.2(2) . . . . ?
N2 Zn1 N1 C1 -165.1(2) . . . . ?
S1 Zn1 N1 C1 116.70(19) . . . . ?
S2 Zn1 N1 C1 -87.4(2) . . . . ?
O1 Zn1 N2 C6 -63.7(5) . . . . ?
N1 Zn1 N2 C6 -25.45(14) . . . . ?
S1 Zn1 N2 C6 100.18(13) . . . . ?
S2 Zn1 N2 C6 -147.38(13) . . . . ?
O1 Zn1 N2 C7 175.2(4) . . . . ?
N1 Zn1 N2 C7 -146.61(16) . . . . ?
S1 Zn1 N2 C7 -20.98(14) . . . . ?
S2 Zn1 N2 C7 91.46(14) . . . . ?
O1 Zn1 N2 C10 52.5(5) . . . . ?
N1 Zn1 N2 C10 90.73(15) . . . . ?
S1 Zn1 N2 C10 -143.64(14) . . . . ?
S2 Zn1 N2 C10 -31.21(13) . . . . ?
C5 N1 C1 C2 0.5(4) . . . . ?
Zn1 N1 C1 C2 177.09(19) . . . . ?
N1 C1 C2 C3 -0.2(4) . . . . ?
C1 C2 C3 C4 -0.6(4) . . . . ?
C2 C3 C4 C5 1.1(4) . . . . ?
C1 N1 C5 C4 0.1(3) . . . . ?
Zn1 N1 C5 C4 -176.87(17) . . . . ?
C1 N1 C5 C6 -177.6(2) . . . . ?
Zn1 N1 C5 C6 5.5(3) . . . . ?
C3 C4 C5 N1 -0.9(4) . . . . ?
C3 C4 C5 C6 176.6(2) . . . . ?
C7 N2 C6 C5 155.33(19) . . . . ?
C10 N2 C6 C5 -80.0(2) . . . . ?
Zn1 N2 C6 C5 34.8(2) . . . . ?
N1 C5 C6 N2 -28.9(3) . . . . ?
C4 C5 C6 N2 153.4(2) . . . . ?
C6 N2 C7 C8 -73.4(3) . . . . ?
C10 N2 C7 C8 163.7(2) . . . . ?
Zn1 N2 C7 C8 43.9(2) . . . . ?
N2 C7 C8 S1 -49.2(3) . . . . ?
C9 S1 C8 C7 -75.3(2) . . . . ?
Zn1 S1 C8 C7 26.94(19) . . . . ?
C6 N2 C10 C11 168.64(19) . . . . ?
C7 N2 C10 C11 -66.9(3) . . . . ?
Zn1 N2 C10 C11 54.9(2) . . . . ?
N2 C10 C11 S2 -51.9(3) . . . . ?
C12 S2 C11 C10 -81.2(2) . . . . ?
Zn1 S2 C11 C10 20.72(19) . . . . ?
Zn1 O1 C13 N3 -176.99(18) . . . . ?
C14 N3 C13 O1 -2.3(4) . . . . ?
C15 N3 C13 O1 -178.8(2) . . . . ?
